data_3000435
loop_
_publ_author_name
'Young Jai Choi'

_publ_section_title
;
 ' Giant and highly anisotropic magnetocaloric effects in single crystals
 of disordered-perovskite RCr 0.5 Fe 0.5 O 3 (R= Gd, Er)'
;
_journal_name_full 'Personal communication to COD'
_journal_year 2023
_chemical_formula_sum 'Cr0.5 Er Fe0.5 O3'
_chemical_formula_weight 269.17655
_space_group_IT_number 62
_space_group_name_Hall '-P 2c 2ab'
_space_group_name_H-M_alt 'P b n m'
_symmetry_cell_setting orthorhombic
_symmetry_space_group_name_Hall '-P 2c 2ab'
_symmetry_space_group_name_H-M 'P b n m'
_audit_creation_method Ultima-IV
_cell_angle_alpha 90.00000
_cell_angle_beta 90.00000
_cell_angle_gamma 90.00000
_cell_formula_units_Z 4
_cell_length_a 5.2411(2)
_cell_length_b 5.5451(2)
_cell_length_c 7.5496(3)
_cell_volume 219.410(14)
_computing_structure_refinement FULLPROF
_diffrn_radiation_type X-ray
_pd_instr_location ' ?'
_pd_meas_2theta_range_inc 0.020000
_pd_meas_2theta_range_max 80.00000
_pd_meas_2theta_range_min 20.00000
_pd_meas_number_of_points 3001
_pd_proc_2theta_range_inc 0.020000
_pd_proc_2theta_range_max 80.0021
_pd_proc_2theta_range_min 20.0021
_pd_proc_ls_pref_orient_corr ' ?'
_pd_proc_ls_prof_R_factor 5.1509
_pd_proc_ls_prof_wR_expected 4.3594
_pd_proc_ls_prof_wR_factor 6.7260
_pd_proc_wavelength 1.540560
_pd_spec_mounting ' ?'
_refine_ls_number_parameters 75
_refine_ls_number_reflns 161
_refine_ls_number_restraints 0
_refine_ls_R_I_factor 3.7150
_cod_data_source_file ErCr0.5Fe0.5O3.cif
_cod_data_source_block ErCr0.5Fe0.5O3
_cod_depositor_comments
;
The following automatic conversions were performed:

data item '_symmetry_cell_setting' value 'Orthorhombic' was changed
to 'orthorhombic' in accordance with the built-in table derived from
the CIF Core dictionary named 'cif_core.dic' version 2.4.5 last
updated on 2014-11-21.

Automatic conversion script
Id: cif_fix_values 8738 2021-04-28 16:35:53Z antanas 

 Releasing structure 3000435 into public domain as personal
 communication to COD.
;
_cod_original_cell_volume 219.410(15)
_cod_original_formula_sum 'Er Cr0.50 Fe0.50 O3'
_cod_database_code 3000435
_pd_proc_ls_prof_cr_factor 16.1024
_pd_proc_ls_prof_cwr_factor 14.6822
_pd_proc_ls_prof_cwr_expected 9.5161
_pd_proc_ls_prof_chi2 2.3805
_pd_proc_ls_prof_echi2 2.6414

loop_
_symmetry_equiv_pos_as_xyz
x,y,z
x+1/2,-y+1/2,-z
-x+1/2,y+1/2,-z+1/2
-x,-y,z+1/2
-x,-y,-z
-x+1/2,y+1/2,z
x+1/2,-y+1/2,z+1/2
x,y,-z+1/2

loop_
_atom_site_label
_atom_site_fract_x
_atom_site_fract_y
_atom_site_fract_z
_atom_site_U_iso_or_equiv
_atom_site_occupancy
_atom_site_adp_type
_atom_site_type_symbol
O2 0.6901(18) 0.3086(19) 0.0544(12) -0.030(5) 1.00000 Uiso O
Fe1 0.50000 0.00000 0.00000 0.0011(16) 0.50000 Uiso Fe
Er1 0.9818(5) 0.0686(3) 0.25000 -0.0058(9) 1.00000 Uiso Er
O1 0.102(2) 0.464(2) 0.25000 -0.024(6) 1.00000 Uiso O
Cr1 0.50000 0.00000 0.00000 0.0011(16) 0.50000 Uiso Cr

loop_
_atom_type_symbol
_atom_type_scat_Cromer_Mann_a1
_atom_type_scat_Cromer_Mann_b1
_atom_type_scat_Cromer_Mann_a2
_atom_type_scat_Cromer_Mann_b2
_atom_type_scat_Cromer_Mann_a3
_atom_type_scat_Cromer_Mann_b3
_atom_type_scat_Cromer_Mann_a4
_atom_type_scat_Cromer_Mann_b4
_atom_type_scat_Cromer_Mann_c
_atom_type_scat_dispersion_real
_atom_type_scat_dispersion_imag
_atom_type_scat_source
o 3.04850 13.27710 2.28680 5.70110 1.54630 0.32390 0.86700 32.90890 0.25080 0.04700 0.03200 International_Tables_for_Crystallography_Vol.C(1991)_Tables_6.1.1.4_and_6.1.1.5
fe 11.76950 4.76110 7.35730 0.30720 3.52220 15.35350 2.30450 76.88050 1.03690 -1.17900 3.20400 International_Tables_for_Crystallography_Vol.C(1991)_Tables_6.1.1.4_and_6.1.1.5
er 27.65630 2.07356 16.42850 0.22354 14.97790 11.36040 2.98233 105.70300 5.92046 -9.73300 3.93700 International_Tables_for_Crystallography_Vol.C(1991)_Tables_6.1.1.4_and_6.1.1.5
cr 10.64060 6.10380 7.35370 0.39200 3.32400 20.26260 1.49220 98.73990 1.18320 -0.19800 2.44300 International_Tables_for_Crystallography_Vol.C(1991)_Tables_6.1.1.4_and_6.1.1.5
